data_9016522
loop_
_publ_author_name
'Hoareau, T.'
'Leclaire, A.'
'Borel, M.'
'Grandin, A.'
'Raveau, B.'

_publ_section_title
;
 A zeolitic mixed valence molybdenum monophosphate with a tunnel
 structure: Cs8+x (Mo O4) Mo12 O18 (P O4)10 .(H2 O)
 _cod_database_code 1001630
;
_journal_name_full 'European Journal of Solid State and Inorganic Chemistry'
_journal_page_first 727
_journal_page_last 737
_journal_volume 31
_journal_year 1994
_chemical_formula_sum 'Cs8.351 Mo13 O63 P10'
_space_group_IT_number 176
_symmetry_space_group_name_Hall '-P 6c'
_symmetry_space_group_name_H-M 'P 63/m'
_cell_angle_alpha 90
_cell_angle_beta 90
_cell_angle_gamma 120
_cell_length_a 16.67799
_cell_length_b 16.67799
_cell_length_c 12.717
_cell_formula_units_Z 2
_cell_volume 3063.393
_database_code_amcsd 0012591
_exptl_crystal_density_diffrn 3.984
_cod_duplicate_entry 1001630
_cod_original_formula_sum 'Cs8.351 Mo13 P10 O63'
_cod_database_code 9016522
_amcsd_formula_title 'Cs8.35 H2 Mo13 O63 P10'

loop_
_space_group_symop_operation_xyz
x,y,z
-x+y,-x,1/2-z
x-y,x,1/2+z
y,-x+y,-z
-y,x-y,z
x,y,1/2-z
-x,-y,1/2+z
x-y,x,-z
-x+y,-x,z
-y,x-y,1/2-z
y,-x+y,1/2+z
-x,-y,-z

loop_
_atom_site_label
_atom_site_fract_x
_atom_site_fract_y
_atom_site_fract_z
_atom_site_occupancy
Cs1 0.13674 0.52219 0.05170 1.00000
Cs2 0.00000 0.00000 0.50000 0.79700
Cs3 0.04190 0.18290 0.25000 0.21400
Cs4 0.04680 0.18620 0.34800 0.15200
Mo1 0.29419 0.23782 0.35480 1.00000
Mo2 0.42730 0.12310 0.25000 1.00000
Mo3 0.26910 0.43840 0.25000 1.00000
Mo4 0.66667 0.33333 0.29450 0.50000
P1 0.38270 0.13080 0.49870 1.00000
P2 0.45740 0.42410 0.25000 1.00000
P3 0.33333 0.66667 0.21800 0.50000
O1 0.19070 0.14390 0.36400 1.00000
O2 0.35300 0.19400 0.25000 1.00000
O3 0.26000 0.30900 0.25000 1.00000
O4 0.26540 0.30060 0.47800 1.00000
O5 0.35110 0.19870 0.47500 1.00000
O6 0.42730 0.36280 0.34800 1.00000
O7 0.32700 0.02300 0.25000 1.00000
O8 0.44100 0.12800 0.40800 1.00000
O9 0.51500 0.07600 0.25000 1.00000
O10 0.55300 0.25900 0.25000 1.00000
O11 0.15500 0.39200 0.25000 1.00000
O12 0.28370 0.45010 0.40800 1.00000
O13 0.30500 0.57000 0.25000 1.00000
O14 0.41300 0.48700 0.25000 1.00000
O15 0.66667 0.33333 0.42100 0.50000
O16 0.33333 0.66667 0.40100 0.50000
O17 0.00000 0.00000 0.26800 0.50000

loop_
_cod_related_entry_id
_cod_related_entry_database
_cod_related_entry_code
1 AMCSD 0012591
